data_4032311
loop_
_publ_author_name
'Kinens, Artis'
'Sejejs, Marcis'
'Kamlet, Adam S.'
'Piotrowski, David W.'
'Vedejs, Edwin'
'Suna, Edgars'

_publ_section_title
;
 Development of a Chiral DMAP Catalyst for the Dynamic Kinetic Resolution
 of Azole Hemiaminals.
;
_journal_issue 2
_journal_name_full 'The Journal of organic chemistry'
_journal_page_first 869
_journal_page_last 886
_journal_paper_doi 10.1021/acs.joc.6b02955
_journal_volume 82
_journal_year 2017
_chemical_absolute_configuration ad
_chemical_formula_moiety 'C17 H14 Br N5 O4'
_chemical_formula_sum 'C17 H14 Br N5 O4'
_chemical_formula_weight 432.24
_chemical_name_systematic
; 
 ? 
;
_space_group_IT_number 4
_symmetry_cell_setting monoclinic
_symmetry_space_group_name_Hall 'P 2yb'
_symmetry_space_group_name_H-M 'P 1 21 1'
_atom_sites_solution_hydrogens mixed
_atom_sites_solution_primary direct
_atom_sites_solution_secondary difmap
_audit_creation_method SHELXL
_cell_angle_alpha 90.00
_cell_angle_beta 107.8219(17)
_cell_angle_gamma 90.00
_cell_formula_units_Z 4
_cell_length_a 13.5743(5)
_cell_length_b 7.6627(4)
_cell_length_c 18.0825(11)
_cell_measurement_reflns_used 3409
_cell_measurement_temperature 193(2)
_cell_measurement_theta_max 27.5
_cell_measurement_theta_min 0.9
_cell_volume 1790.61(16)
_computing_structure_refinement 'SHELXL (Sheldrick, 2008)'
_computing_structure_solution 'SHELXS-97 (Sheldrick, 1990)'
_diffrn_ambient_temperature 193(2)
_diffrn_measured_fraction_theta_full 0.98
_diffrn_measured_fraction_theta_max 0.98
_diffrn_measurement_device 'Bruker-Nonius KappaCCD'
_diffrn_measurement_method '\f and \w scan'
_diffrn_radiation_monochromator graphite
_diffrn_radiation_source 'fine-focus sealed tube'
_diffrn_radiation_type MoK\a
_diffrn_radiation_wavelength 0.71073
_diffrn_reflns_av_R_equivalents 0.0127
_diffrn_reflns_av_sigmaI/netI 0.0850
_diffrn_reflns_limit_h_max 17
_diffrn_reflns_limit_h_min -17
_diffrn_reflns_limit_k_max 10
_diffrn_reflns_limit_k_min -8
_diffrn_reflns_limit_l_max 23
_diffrn_reflns_limit_l_min -23
_diffrn_reflns_number 7401
_diffrn_reflns_theta_full 28.0
_diffrn_reflns_theta_max 28.0
_diffrn_reflns_theta_min 1.18
_exptl_absorpt_coefficient_mu 2.330
_exptl_absorpt_correction_type none
_exptl_crystal_colour Colourless
_exptl_crystal_density_diffrn 1.603
_exptl_crystal_density_method 'not measured'
_exptl_crystal_description Block
_exptl_crystal_F_000 872
_exptl_crystal_size_max 0.24
_exptl_crystal_size_mid 0.16
_exptl_crystal_size_min 0.11
_refine_diff_density_max 0.848
_refine_diff_density_min -0.797
_refine_diff_density_rms 0.075
_refine_ls_abs_structure_details 'Flack H D (1983), Acta Cryst. A39, 876-881'
_refine_ls_abs_structure_Flack 0.032(13)
_refine_ls_extinction_method none
_refine_ls_goodness_of_fit_ref 1.096
_refine_ls_hydrogen_treatment constr
_refine_ls_matrix_type full
_refine_ls_number_parameters 487
_refine_ls_number_reflns 7394
_refine_ls_number_restraints 1
_refine_ls_restrained_S_all 1.096
_refine_ls_R_factor_all 0.1263
_refine_ls_R_factor_gt 0.0797
_refine_ls_shift/su_max 0.002
_refine_ls_shift/su_mean 0.000
_refine_ls_structure_factor_coef Fsqd
_refine_ls_weighting_details 'calc w=1/[\s^2^(Fo^2^)+(0.0408P)^2^+3.9369P] where P=(Fo^2^+2Fc^2^)/3'
_refine_ls_weighting_scheme calc
_refine_ls_wR_factor_gt 0.1501
_refine_ls_wR_factor_ref 0.1697
_reflns_d_resolution_high 0.7603
_reflns_number_gt 4973
_reflns_number_total 7394
_reflns_threshold_expression >2sigma(I)
_cod_data_source_file jo6b02955_si_002.cif
_cod_data_source_block ms_173
_cod_original_sg_symbol_H-M 'P 21'
_cod_database_code 4032311
_shelx_title ' Compound ms_173'
_shelx_f_calc_maximum 211.04
_shelx_f_squared_multiplier 1.000

loop_
_symmetry_equiv_pos_as_xyz
'x, y, z'
'-x, y+1/2, -z'

loop_
_atom_site_label
_atom_site_type_symbol
_atom_site_fract_x
_atom_site_fract_y
_atom_site_fract_z
_atom_site_U_iso_or_equiv
_atom_site_adp_type
_atom_site_occupancy
_atom_site_symmetry_multiplicity
_atom_site_calc_flag
_atom_site_refinement_flags
Br18 Br 0.31667(6) 0.55762(15) 0.45968(6) 0.0777(3) Uani 1 1 d .
Br68 Br 0.17734(8) 0.37439(14) 0.57600(8) 0.0897(4) Uani 1 1 d .
O58 O -0.3623(3) 0.5557(7) 0.6907(3) 0.0477(12) Uani 1 1 d .
N1 N 0.8821(4) 0.2455(9) 0.1585(4) 0.0431(15) Uani 1 1 d .
N25 N 0.8539(5) -0.2087(10) -0.1517(4) 0.0532(18) Uani 1 1 d .
N75 N -0.3408(4) 1.1376(9) 1.1465(4) 0.0463(16) Uani 1 1 d .
O76 O -0.3646(4) 1.2913(9) 1.1264(3) 0.0610(15) Uani 1 1 d .
C56 C -0.4284(5) 0.4646(10) 0.7240(5) 0.0487(19) Uani 1 1 d .
H56 H -0.4232 0.3411 0.7171 0.058 Uiso 1 1 d R
N53 N -0.3845(5) 0.3766(10) 0.8595(4) 0.0557(16) Uani 1 1 d .
C15 C 0.4189(5) 0.5508(11) 0.4077(4) 0.0451(17) Uani 1 1 d .
N2 N 0.8916(4) 0.4012(9) 0.1921(4) 0.0443(15) Uani 1 1 d .
C62 C -0.1324(5) 0.5084(9) 0.6223(4) 0.0410(17) Uani 1 1 d .
C6 C 0.8890(6) 0.4257(9) 0.2724(5) 0.0473(19) Uani 1 1 d .
H6 H 0.8848 0.3177 0.2973 0.057 Uiso 1 1 d R
O26 O 0.8520(5) -0.3644(8) -0.1367(4) 0.0669(17) Uani 1 1 d .
C59 C -0.2747(5) 0.4723(10) 0.6870(5) 0.0416(18) Uani 1 1 d .
C55 C -0.3827(5) 0.6300(9) 0.9121(5) 0.0424(18) Uani 1 1 d .
N3 N 0.8989(5) 0.5300(9) 0.1460(4) 0.0469(15) Uani 1 1 d .
C21 C 0.8495(5) 0.0962(10) -0.1092(4) 0.0406(17) Uani 1 1 d .
H21 H 0.8365 0.1293 -0.1625 0.049 Uiso 1 1 d R
O27 O 0.8512(5) -0.1538(9) -0.2161(3) 0.0665(16) Uani 1 1 d .
N4 N 0.8941(5) 0.4620(9) 0.0787(4) 0.0464(16) Uani 1 1 d .
N52 N -0.4014(4) 0.5053(8) 0.8076(4) 0.0449(16) Uani 1 1 d .
C5 C 0.8839(5) 0.2866(9) 0.0878(4) 0.0353(16) Uani 1 1 d .
O8 O 0.7968(4) 0.5243(7) 0.2640(3) 0.0548(14) Uani 1 1 d .
N54 N -0.3715(6) 0.4553(9) 0.9271(4) 0.0551(18) Uani 1 1 d .
C69 C -0.3720(5) 0.7623(10) 0.9727(4) 0.0396(17) Uani 1 1 d .
C16 C 0.3922(6) 0.4951(11) 0.3337(5) 0.057(2) Uani 1 1 d .
H16 H 0.3228 0.4550 0.3093 0.068 Uiso 1 1 d R
C70 C -0.3417(6) 0.7167(10) 1.0514(5) 0.0454(19) Uani 1 1 d .
H70 H -0.3379 0.5922 1.0538 0.055 Uiso 1 1 d R
C23 C 0.8800(5) -0.1399(10) -0.0142(4) 0.0414(17) Uani 1 1 d .
H23 H 0.8867 -0.2630 -0.0038 0.050 Uiso 1 1 d R
C72 C -0.3526(5) 1.0103(10) 1.0855(4) 0.043(2) Uani 1 1 d .
C74 C -0.3924(5) 0.9381(9) 0.9531(5) 0.0433(18) Uani 1 1 d .
H74 H -0.4141 0.9704 0.8992 0.052 Uiso 1 1 d R
C61 C -0.2312(5) 0.5710(12) 0.6335(4) 0.0490(18) Uani 1 1 d .
H61A H -0.2221 0.6883 0.6531 0.059 Uiso 1 1 d R
H61B H -0.2849 0.5687 0.5844 0.059 Uiso 1 1 d R
C22 C 0.8595(5) -0.0822(10) -0.0900(4) 0.0413(19) Uani 1 1 d .
C24 C 0.8894(5) -0.0182(11) 0.0440(5) 0.047(2) Uani 1 1 d .
H24 H 0.9053 -0.0573 0.0968 0.056 Uiso 1 1 d R
C12 C 0.5638(5) 0.5524(10) 0.3289(4) 0.0445(16) Uani 1 1 d .
C20 C 0.8582(5) 0.2139(11) -0.0503(4) 0.0422(18) Uani 1 1 d .
H20 H 0.8523 0.3366 -0.0615 0.051 Uiso 1 1 d R
C11 C 0.6372(6) 0.5735(13) 0.2816(5) 0.062(2) Uani 1 1 d .
H11A H 0.6043 0.5331 0.2296 0.074 Uiso 1 1 d R
H11B H 0.6552 0.6943 0.2803 0.074 Uiso 1 1 d R
C7 C 0.9855(6) 0.5194(12) 0.3207(5) 0.059(2) Uani 1 1 d .
H7A H 0.9775 0.5714 0.3702 0.071 Uiso 1 1 d R
H7B H 1.0427 0.4396 0.3348 0.071 Uiso 1 1 d R
H7C H 1.0000 0.6125 0.2901 0.071 Uiso 1 1 d R
C71 C -0.3306(6) 0.8378(11) 1.1079(5) 0.049(2) Uani 1 1 d .
H71 H -0.3067 0.8022 1.1613 0.059 Uiso 1 1 d R
C9 C 0.7391(6) 0.4742(11) 0.3093(5) 0.0454(18) Uani 1 1 d .
C17 C 0.4644(6) 0.4951(9) 0.2941(4) 0.0497(19) Uani 1 1 d .
H17 H 0.4479 0.4550 0.2434 0.060 Uiso 1 1 d R
C64 C -0.0410(6) 0.3937(12) 0.5364(5) 0.056(2) Uani 1 1 d .
H64 H -0.0529 0.3691 0.4780 0.067 Uiso 1 1 d R
C67 C -0.0403(6) 0.5250(9) 0.6800(4) 0.0466(18) Uani 1 1 d .
H67 H -0.0365 0.5674 0.7305 0.056 Uiso 1 1 d R
C65 C 0.0495(6) 0.4226(10) 0.5947(5) 0.052(2) Uani 1 1 d .
C73 C -0.3820(5) 1.0617(11) 1.0094(4) 0.0426(16) Uani 1 1 d .
H73 H -0.3946 1.1828 0.9964 0.051 Uiso 1 1 d R
N51 N -0.4007(5) 0.6635(8) 0.8374(4) 0.0435(16) Uani 1 1 d .
C63 C -0.1322(6) 0.4403(10) 0.5517(5) 0.053(2) Uani 1 1 d .
H63 H -0.1966 0.4221 0.5115 0.063 Uiso 1 1 d R
C14 C 0.5188(5) 0.6077(11) 0.4461(4) 0.052(2) Uani 1 1 d .
H14 H 0.5352 0.6467 0.4989 0.063 Uiso 1 1 d R
C57 C -0.5372(5) 0.5259(11) 0.6827(4) 0.054(2) Uani 1 1 d .
H57A H -0.5851 0.4667 0.7035 0.065 Uiso 1 1 d R
H57B H -0.5538 0.5007 0.6282 0.065 Uiso 1 1 d R
H57C H -0.5418 0.6494 0.6899 0.065 Uiso 1 1 d R
C66 C 0.0527(6) 0.4805(10) 0.6679(5) 0.052(2) Uani 1 1 d .
H66 H 0.1161 0.4918 0.7096 0.062 Uiso 1 1 d R
C19 C 0.8770(5) 0.1593(10) 0.0263(4) 0.0395(17) Uani 1 1 d .
C13 C 0.5900(5) 0.6068(10) 0.4062(5) 0.050(2) Uani 1 1 d .
H13 H 0.6596 0.6437 0.4323 0.061 Uiso 1 1 d R
O10 O 0.7650(4) 0.3732(8) 0.3614(3) 0.0537(13) Uani 1 1 d .
O60 O -0.2431(4) 0.3414(7) 0.7220(3) 0.0514(13) Uani 1 1 d .
O77 O -0.3084(4) 1.0975(8) 1.2141(3) 0.0609(15) Uani 1 1 d .

loop_
_atom_site_aniso_label
_atom_site_aniso_U_11
_atom_site_aniso_U_22
_atom_site_aniso_U_33
_atom_site_aniso_U_23
_atom_site_aniso_U_13
_atom_site_aniso_U_12
Br18 0.0456(4) 0.1080(8) 0.0899(7) 0.0275(6) 0.0362(5) 0.0112(5)
Br68 0.0692(6) 0.0736(7) 0.1534(11) 0.0214(7) 0.0744(7) 0.0186(5)
O58 0.039(2) 0.045(3) 0.065(3) -0.006(3) 0.025(2) -0.004(2)
N1 0.029(3) 0.055(4) 0.047(4) 0.001(3) 0.016(3) 0.002(3)
N25 0.034(3) 0.073(6) 0.053(5) -0.008(4) 0.013(3) 0.004(3)
N75 0.034(3) 0.060(5) 0.048(4) -0.004(3) 0.017(3) -0.006(3)
O76 0.057(4) 0.067(4) 0.060(4) -0.014(3) 0.020(3) 0.000(3)
C56 0.042(4) 0.036(4) 0.075(6) -0.007(4) 0.028(4) -0.006(3)
N53 0.062(4) 0.041(4) 0.071(5) 0.004(4) 0.031(4) 0.001(4)
C15 0.036(4) 0.052(4) 0.052(5) 0.012(4) 0.021(3) -0.005(4)
N2 0.037(3) 0.046(4) 0.051(4) -0.001(3) 0.015(3) 0.007(3)
C62 0.044(4) 0.039(4) 0.040(4) 0.006(3) 0.014(3) 0.001(3)
C6 0.052(5) 0.033(4) 0.061(5) -0.002(3) 0.024(4) 0.010(3)
O26 0.074(4) 0.046(4) 0.078(4) -0.008(3) 0.019(3) -0.004(3)
C59 0.029(4) 0.042(5) 0.052(5) -0.013(4) 0.011(3) -0.002(3)
C55 0.032(4) 0.040(4) 0.061(5) 0.003(4) 0.022(4) -0.005(3)
N3 0.047(3) 0.040(4) 0.059(4) 0.000(3) 0.022(3) -0.002(3)
C21 0.042(4) 0.043(5) 0.038(4) 0.000(3) 0.015(3) -0.001(3)
O27 0.079(4) 0.078(4) 0.047(3) -0.008(3) 0.025(3) 0.009(3)
N4 0.042(3) 0.052(4) 0.048(4) 0.005(3) 0.018(3) 0.003(3)
N52 0.035(3) 0.038(4) 0.063(4) 0.006(3) 0.017(3) -0.003(2)
C5 0.026(3) 0.039(4) 0.043(4) 0.002(3) 0.014(3) 0.005(3)
O8 0.057(3) 0.055(4) 0.063(3) 0.013(3) 0.034(3) 0.019(3)
N54 0.067(5) 0.044(4) 0.056(5) 0.001(3) 0.021(4) -0.001(3)
C69 0.023(3) 0.054(5) 0.041(4) -0.001(4) 0.009(3) -0.002(3)
C16 0.041(4) 0.056(5) 0.068(6) 0.006(4) 0.008(4) -0.009(3)
C70 0.046(4) 0.034(4) 0.061(5) 0.011(4) 0.024(4) 0.001(3)
C23 0.030(3) 0.037(4) 0.055(5) 0.002(4) 0.010(3) 0.002(3)
C72 0.027(3) 0.062(6) 0.045(5) 0.001(4) 0.017(3) -0.001(3)
C74 0.036(4) 0.041(4) 0.048(5) 0.012(3) 0.005(3) 0.003(3)
C61 0.040(4) 0.054(5) 0.056(5) 0.010(4) 0.020(3) 0.009(4)
C22 0.022(3) 0.054(5) 0.045(5) -0.004(4) 0.006(3) 0.000(3)
C24 0.030(4) 0.063(6) 0.048(5) 0.009(4) 0.013(3) -0.001(3)
C12 0.044(4) 0.044(4) 0.046(4) 0.003(4) 0.015(3) 0.012(4)
C20 0.035(4) 0.049(5) 0.046(5) 0.003(4) 0.018(3) 0.002(3)
C11 0.072(5) 0.064(5) 0.058(5) 0.011(5) 0.034(4) 0.014(5)
C7 0.060(5) 0.062(6) 0.058(5) -0.006(4) 0.020(4) 0.012(4)
C71 0.043(4) 0.065(6) 0.042(5) 0.014(4) 0.019(4) -0.001(4)
C9 0.046(4) 0.049(5) 0.047(5) -0.003(4) 0.022(4) 0.004(4)
C17 0.067(5) 0.035(4) 0.045(5) -0.010(3) 0.013(4) -0.003(3)
C64 0.061(5) 0.069(6) 0.043(5) 0.007(4) 0.025(4) 0.005(4)
C67 0.053(4) 0.040(4) 0.047(4) -0.007(3) 0.015(4) 0.005(3)
C65 0.052(5) 0.048(5) 0.070(6) 0.010(4) 0.041(5) 0.005(3)
C73 0.033(3) 0.043(4) 0.052(5) 0.001(4) 0.014(3) -0.001(4)
N51 0.044(4) 0.026(4) 0.061(5) 0.001(3) 0.018(3) -0.001(3)
C63 0.047(4) 0.059(5) 0.051(5) 0.006(4) 0.015(4) -0.001(4)
C14 0.043(4) 0.078(6) 0.037(4) -0.001(4) 0.013(3) 0.005(4)
C57 0.040(4) 0.065(6) 0.060(5) -0.015(4) 0.020(4) -0.007(4)
C66 0.034(4) 0.036(4) 0.078(6) 0.001(4) 0.005(4) -0.004(3)
C19 0.025(3) 0.047(5) 0.050(5) 0.004(4) 0.017(3) 0.000(3)
C13 0.034(4) 0.063(6) 0.055(5) 0.004(4) 0.015(3) -0.003(3)
O10 0.059(3) 0.054(3) 0.053(3) 0.004(3) 0.025(3) 0.008(3)
O60 0.041(3) 0.054(4) 0.061(4) -0.001(3) 0.018(3) 0.006(3)
O77 0.063(3) 0.079(4) 0.044(3) -0.003(3) 0.021(3) -0.011(3)

loop_
_atom_type_symbol
_atom_type_description
_atom_type_scat_dispersion_real
_atom_type_scat_dispersion_imag
_atom_type_scat_source
C C 0.0033 0.0016 'International Tables Vol C Tables 4.2.6.8 and 6.1.1.4'
H H 0.0000 0.0000 'International Tables Vol C Tables 4.2.6.8 and 6.1.1.4'
Br Br -0.2901 2.4595 'International Tables Vol C Tables 4.2.6.8 and 6.1.1.4'
N N 0.0061 0.0033 'International Tables Vol C Tables 4.2.6.8 and 6.1.1.4'
O O 0.0106 0.0060 'International Tables Vol C Tables 4.2.6.8 and 6.1.1.4'

loop_
_geom_angle_atom_site_label_1
_geom_angle_atom_site_label_2
_geom_angle_atom_site_label_3
_geom_angle
C59 O58 C56 117.7(6)
C5 N1 N2 101.6(6)
O26 N25 O27 123.1(7)
O26 N25 C22 118.5(7)
O27 N25 C22 118.4(8)
O77 N75 O76 121.3(7)
O77 N75 C72 121.5(7)
O76 N75 C72 117.2(7)
O58 C56 N52 110.0(6)
O58 C56 C57 106.8(6)
N52 C56 C57 109.8(6)
O58 C56 H56 110.5
N52 C56 H56 109.6
C57 C56 H56 110.1
N54 N53 N52 105.0(7)
C16 C15 C14 121.5(6)
C16 C15 Br18 119.0(5)
C14 C15 Br18 119.5(6)
N3 N2 N1 113.6(6)
N3 N2 C6 123.9(6)
N1 N2 C6 122.5(6)
C67 C62 C63 118.7(7)
C67 C62 C61 121.0(7)
C63 C62 C61 120.2(7)
O8 C6 N2 104.2(6)
O8 C6 C7 112.7(6)
N2 C6 C7 110.6(6)
O8 C6 H6 109.3
N2 C6 H6 112.3
C7 C6 H6 107.8
O60 C59 O58 122.8(7)
O60 C59 C61 128.6(7)
O58 C59 C61 108.5(7)
N51 C55 N54 111.6(7)
N51 C55 C69 125.1(7)
N54 C55 C69 123.3(8)
N4 N3 N2 107.4(6)
C20 C21 C22 117.9(7)
C20 C21 H21 123.5
C22 C21 H21 118.7
N3 N4 C5 104.9(6)
N51 N52 N53 114.4(7)
N51 N52 C56 125.4(6)
N53 N52 C56 120.0(6)
N1 C5 N4 112.5(6)
N1 C5 C19 124.1(7)
N4 C5 C19 123.4(7)
C9 O8 C6 115.9(6)
N53 N54 C55 106.7(7)
C74 C69 C70 118.1(7)
C74 C69 C55 120.6(7)
C70 C69 C55 121.2(7)
C15 C16 C17 119.9(7)
C15 C16 H16 119.2
C17 C16 H16 120.9
C71 C70 C69 121.8(7)
C71 C70 H70 131.1
C69 C70 H70 106.9
C24 C23 C22 118.8(7)
C24 C23 H23 122.2
C22 C23 H23 119.1
C73 C72 C71 122.6(8)
C73 C72 N75 120.2(7)
C71 C72 N75 117.2(7)
C73 C74 C69 120.8(7)
C73 C74 H74 120.5
C69 C74 H74 118.7
C59 C61 C62 118.4(7)
C59 C61 H61A 105.6
C62 C61 H61A 109.3
C59 C61 H61B 104.6
C62 C61 H61B 109.1
H61A C61 H61B 109.5
C23 C22 C21 122.0(7)
C23 C22 N25 119.4(7)
C21 C22 N25 118.5(7)
C23 C24 C19 120.4(8)
C23 C24 H24 119.1
C19 C24 H24 120.5
C17 C12 C13 117.8(6)
C17 C12 C11 120.1(7)
C13 C12 C11 121.7(7)
C21 C20 C19 121.3(7)
C21 C20 H20 119.8
C19 C20 H20 118.8
C12 C11 C9 116.9(7)
C12 C11 H11A 109.3
C9 C11 H11A 105.4
C12 C11 H11B 109.5
C9 C11 H11B 106.1
H11A C11 H11B 109.5
C6 C7 H7A 112.9
C6 C7 H7B 109.7
H7A C7 H7B 108.2
C6 C7 H7C 108.3
H7A C7 H7C 108.2
H7B C7 H7C 109.5
C70 C71 C72 117.9(7)
C70 C71 H71 119.4
C72 C71 H71 122.7
O10 C9 O8 125.6(7)
O10 C9 C11 127.2(7)
O8 C9 C11 107.2(7)
C12 C17 C16 121.1(7)
C12 C17 H17 117.7
C16 C17 H17 121.2
C65 C64 C63 116.6(7)
C65 C64 H64 129.6
C63 C64 H64 112.2
C62 C67 C66 121.4(7)
C62 C67 H67 122.0
C66 C67 H67 116.6
C64 C65 C66 123.0(7)
C64 C65 Br68 119.0(6)
C66 C65 Br68 118.0(6)
C72 C73 C74 118.8(8)
C72 C73 H73 120.0
C74 C73 H73 121.2
C55 N51 N52 102.4(6)
C62 C63 C64 122.3(7)
C62 C63 H63 119.6
C64 C63 H63 118.1
C13 C14 C15 118.1(7)
C13 C14 H14 122.6
C15 C14 H14 119.2
C56 C57 H57A 109.6
C56 C57 H57B 109.3
H57A C57 H57B 109.5
C56 C57 H57C 109.5
H57A C57 H57C 109.5
H57B C57 H57C 109.5
C65 C66 C67 117.8(7)
C65 C66 H66 122.6
C67 C66 H66 119.7
C24 C19 C20 119.5(7)
C24 C19 C5 120.1(7)
C20 C19 C5 120.4(7)
C14 C13 C12 121.6(7)
C14 C13 H13 119.0
C12 C13 H13 119.5

loop_
_geom_bond_atom_site_label_1
_geom_bond_atom_site_label_2
_geom_bond_distance
Br18 C15 1.901(6)
Br68 C65 1.902(7)
O58 C59 1.370(8)
O58 C56 1.409(8)
N1 C5 1.325(9)
N1 N2 1.327(9)
N25 O26 1.225(8)
N25 O27 1.228(8)
N25 C22 1.462(10)
N75 O77 1.205(8)
N75 O76 1.246(8)
N75 C72 1.445(10)
C56 N52 1.477(10)
C56 C57 1.511(10)
C56 H56 0.9600
N53 N54 1.325(9)
N53 N52 1.332(9)
C15 C16 1.343(11)
C15 C14 1.391(10)
N2 N3 1.315(9)
N2 C6 1.475(10)
C62 C67 1.367(10)
C62 C63 1.381(10)
C62 C61 1.495(9)
C6 O8 1.430(8)
C6 C7 1.514(11)
C6 H6 0.9530
C59 O60 1.194(9)
C59 C61 1.485(11)
C55 N51 1.322(10)
C55 N54 1.365(9)
C55 C69 1.467(11)
N3 N4 1.308(8)
C21 C20 1.373(10)
C21 C22 1.406(11)
C21 H21 0.9600
N4 C5 1.366(9)
N52 N51 1.325(9)
C5 C19 1.460(10)
O8 C9 1.351(9)
C69 C74 1.399(10)
C69 C70 1.400(10)
C16 C17 1.379(11)
C16 H16 0.9599
C70 C71 1.354(11)
C70 H70 0.9556
C23 C24 1.383(11)
C23 C22 1.385(10)
C23 H23 0.9600
C72 C73 1.368(10)
C72 C71 1.388(11)
C74 C73 1.366(11)
C74 H74 0.9600
C61 H61A 0.9599
C61 H61B 0.9601
C24 C19 1.396(10)
C24 H24 0.9599
C12 C17 1.374(10)
C12 C13 1.396(10)
C12 C11 1.508(10)
C20 C19 1.394(10)
C20 H20 0.9600
C11 C9 1.523(11)
C11 H11A 0.9599
C11 H11B 0.9600
C7 H7A 1.0143
C7 H7B 0.9600
C7 H7C 0.9600
C71 H71 0.9599
C9 O10 1.186(9)
C17 H17 0.9273
C64 C65 1.371(12)
C64 C63 1.395(10)
C64 H64 1.0356
C67 C66 1.388(10)
C67 H67 0.9565
C65 C66 1.385(12)
C73 H73 0.9600
C63 H63 0.9600
C14 C13 1.372(10)
C14 H14 0.9600
C57 H57A 0.9599
C57 H57B 0.9600
C57 H57C 0.9600
C66 H66 0.9600
C13 H13 0.9599

loop_
_geom_torsion_atom_site_label_1
_geom_torsion_atom_site_label_2
_geom_torsion_atom_site_label_3
_geom_torsion_atom_site_label_4
_geom_torsion
C59 O58 C56 N52 92.9(7)
C59 O58 C56 C57 -148.0(6)
C5 N1 N2 N3 0.0(7)
C5 N1 N2 C6 177.2(6)
N3 N2 C6 O8 62.8(8)
N1 N2 C6 O8 -114.2(7)
N3 N2 C6 C7 -58.5(8)
N1 N2 C6 C7 124.5(7)
C56 O58 C59 O60 -13.4(10)
C56 O58 C59 C61 166.1(6)
N1 N2 N3 N4 0.1(7)
C6 N2 N3 N4 -177.1(6)
N2 N3 N4 C5 -0.1(7)
N54 N53 N52 N51 -0.3(8)
N54 N53 N52 C56 -174.6(6)
O58 C56 N52 N51 58.2(9)
C57 C56 N52 N51 -59.0(9)
O58 C56 N52 N53 -128.1(6)
C57 C56 N52 N53 114.7(7)
N2 N1 C5 N4 0.0(7)
N2 N1 C5 C19 179.3(6)
N3 N4 C5 N1 0.1(8)
N3 N4 C5 C19 -179.2(6)
N2 C6 O8 C9 137.8(6)
C7 C6 O8 C9 -102.2(8)
N52 N53 N54 C55 0.7(8)
N51 C55 N54 N53 -1.0(9)
C69 C55 N54 N53 -178.9(6)
N51 C55 C69 C74 7.5(11)
N54 C55 C69 C74 -174.9(7)
N51 C55 C69 C70 -172.8(7)
N54 C55 C69 C70 4.8(11)
C14 C15 C16 C17 -0.5(13)
Br18 C15 C16 C17 177.7(6)
C74 C69 C70 C71 -0.9(10)
C55 C69 C70 C71 179.4(7)
O77 N75 C72 C73 -174.9(6)
O76 N75 C72 C73 4.3(9)
O77 N75 C72 C71 3.6(9)
O76 N75 C72 C71 -177.2(6)
C70 C69 C74 C73 0.6(10)
C55 C69 C74 C73 -179.7(6)
O60 C59 C61 C62 -2.9(13)
O58 C59 C61 C62 177.7(6)
C67 C62 C61 C59 -71.2(10)
C63 C62 C61 C59 112.0(8)
C24 C23 C22 C21 0.9(10)
C24 C23 C22 N25 177.3(6)
C20 C21 C22 C23 -1.6(10)
C20 C21 C22 N25 -178.0(6)
O26 N25 C22 C23 10.8(9)
O27 N25 C22 C23 -169.2(6)
O26 N25 C22 C21 -172.7(6)
O27 N25 C22 C21 7.3(9)
C22 C23 C24 C19 0.9(10)
C22 C21 C20 C19 0.4(10)
C17 C12 C11 C9 -123.9(8)
C13 C12 C11 C9 62.9(11)
C69 C70 C71 C72 1.5(11)
C73 C72 C71 C70 -1.8(11)
N75 C72 C71 C70 179.7(6)
C6 O8 C9 O10 10.5(11)
C6 O8 C9 C11 -170.4(7)
C12 C11 C9 O10 5.0(13)
C12 C11 C9 O8 -174.0(7)
C13 C12 C17 C16 1.5(11)
C11 C12 C17 C16 -171.9(7)
C15 C16 C17 C12 -0.5(12)
C63 C62 C67 C66 2.2(11)
C61 C62 C67 C66 -174.6(7)
C63 C64 C65 C66 5.5(12)
C63 C64 C65 Br68 -176.5(6)
C71 C72 C73 C74 1.6(10)
N75 C72 C73 C74 180.0(6)
C69 C74 C73 C72 -0.9(10)
N54 C55 N51 N52 0.7(8)
C69 C55 N51 N52 178.6(6)
N53 N52 N51 C55 -0.3(8)
C56 N52 N51 C55 173.7(6)
C67 C62 C63 C64 -2.3(11)
C61 C62 C63 C64 174.6(8)
C65 C64 C63 C62 -1.5(12)
C16 C15 C14 C13 0.4(13)
Br18 C15 C14 C13 -177.8(6)
C64 C65 C66 C67 -5.7(11)
Br68 C65 C66 C67 176.4(5)
C62 C67 C66 C65 1.6(11)
C23 C24 C19 C20 -2.1(11)
C23 C24 C19 C5 178.1(6)
C21 C20 C19 C24 1.4(10)
C21 C20 C19 C5 -178.8(6)
N1 C5 C19 C24 -13.3(10)
N4 C5 C19 C24 165.9(7)
N1 C5 C19 C20 166.8(6)
N4 C5 C19 C20 -13.9(10)
C15 C14 C13 C12 0.7(12)
C17 C12 C13 C14 -1.6(12)
C11 C12 C13 C14 171.7(8)
